data_4030715
loop_
_publ_author_name
'Sharma, Mukesh K.'
'Banwell, Martin Gerhardt'
'Willis, Anthony Creswick'

_publ_section_title
;
 Chemoenzymatic Routes to Enantiomerically Enriched and Polyoxygenated
 Perhydro-3,5a-methanoindeno[4,5-c]furans Related to the Tashironin Class
 of Sesquiterpene.
;
_journal_name_full 'The Journal of organic chemistry'
_journal_page_first 150224113214000
_journal_paper_doi 10.1021/acs.joc.5b00303
_journal_year 2015
_chemical_compound_source local
_chemical_formula_moiety 'C20 H30 O4'
_chemical_formula_sum 'C20 H30 O4'
_chemical_formula_weight 334.46
_space_group_IT_number 2
_symmetry_cell_setting triclinic
_symmetry_space_group_name_Hall '-P 1'
_symmetry_space_group_name_H-M 'P -1'
_atom_sites_solution_hydrogens geom
_atom_sites_solution_primary direct
_audit_creation_date 12-02-03
_audit_creation_method CRYSTALS_ver_14.11
_audit_update_record
;
2012-02-03 - Report on C20 H30 O4 
             by Anthony C. Willis
             for  Mukesh Sharma and Martin Banwell

2012-02-03 - passes checkcif tests with no warnings  
;
_cell_angle_alpha 101.830(2)
_cell_angle_beta 92.394(2)
_cell_angle_gamma 98.705(3)
_cell_formula_units_Z 2
_cell_length_a 7.1052(2)
_cell_length_b 8.8559(3)
_cell_length_c 15.3747(6)
_cell_measurement_reflns_used 16972
_cell_measurement_temperature 200
_cell_measurement_theta_max 27.5
_cell_measurement_theta_min 2.6
_cell_volume 933.31(6)
_computing_cell_refinement 'DENZO/SCALEPACK (Otwinowski & Minor, 1997)'
_computing_data_collection 'COLLECT (Nonius, 2001).'
_computing_data_reduction 'DENZO/SCALEPACK (Otwinowski & Minor, 1997)'
_computing_molecular_graphics
;  
ORTEP-II (Johnson 1976) in teXsan (MSC, 1992-1997) 
;
_computing_publication_material 'CRYSTALS (Betteridge et al., 2003)'
_computing_structure_refinement 'CRYSTALS (Betteridge et al., 2003)'
_computing_structure_solution 'SIR92 (Altomare et al., 1994)'
_diffrn_ambient_temperature 200
_diffrn_measured_fraction_theta_full 0.998
_diffrn_measured_fraction_theta_max 0.998
_diffrn_measurement_device Area
_diffrn_measurement_device_type 'Nonius KappaCCD'
_diffrn_measurement_method ' \f and \w scans with CCD '
_diffrn_radiation_monochromator graphite
_diffrn_radiation_type 'Mo K\a'
_diffrn_radiation_wavelength 0.71073
_diffrn_reflns_av_R_equivalents 0.045
_diffrn_reflns_limit_h_max 9
_diffrn_reflns_limit_h_min -9
_diffrn_reflns_limit_k_max 11
_diffrn_reflns_limit_k_min -11
_diffrn_reflns_limit_l_max 19
_diffrn_reflns_limit_l_min -19
_diffrn_reflns_number 20013
_diffrn_reflns_theta_full 27.504
_diffrn_reflns_theta_max 27.504
_diffrn_reflns_theta_min 2.715
_diffrn_standards_number 0
_exptl_absorpt_coefficient_mu 0.081
_exptl_absorpt_correction_T_max 0.993
_exptl_absorpt_correction_T_min 0.982
_exptl_absorpt_correction_type integration
_exptl_absorpt_process_details
;
via Gaussian method (Coppens, 1970) implemented in maXus (2000)
;
_exptl_crystal_colour colourless
_exptl_crystal_density_diffrn 1.190
_exptl_crystal_density_method 'not measured'
_exptl_crystal_description block
_exptl_crystal_F_000 364
_exptl_crystal_size_max 0.380
_exptl_crystal_size_mid 0.200
_exptl_crystal_size_min 0.150
_refine_diff_density_max 0.29
_refine_diff_density_min -0.35
_refine_ls_extinction_method None
_refine_ls_goodness_of_fit_ref 0.9721
_refine_ls_hydrogen_treatment refxyz
_refine_ls_matrix_type full
_refine_ls_number_parameters 307
_refine_ls_number_reflns 4289
_refine_ls_number_restraints 0
_refine_ls_R_factor_all 0.0729
_refine_ls_R_factor_gt 0.0464
_refine_ls_shift/su_max 0.0148758
_refine_ls_shift/su_mean 0.0010617
_refine_ls_structure_factor_coef Fsqd
_refine_ls_weighting_details
;
 Method= Modified Sheldrick 
 w=1/[\s^2^(F^2^) + ( 0.04P)^2^ + 0.26P] 
 ,where P=(max(Fo^2^,0) + 2Fc^2^)/3 
;
_refine_ls_weighting_scheme calc
_refine_ls_wR_factor_all 0.1038
_refine_ls_wR_factor_gt 0.0953
_refine_ls_wR_factor_ref 0.1038
_reflns_limit_h_max 9
_reflns_limit_h_min -9
_reflns_limit_k_max 11
_reflns_limit_k_min -11
_reflns_limit_l_max 19
_reflns_limit_l_min 0
_reflns_number_gt 3086
_reflns_number_total 4289
_reflns_threshold_expression I>2.0\s(I)
_oxford_diffrn_Wilson_B_factor 3.10
_oxford_diffrn_Wilson_scale 1.19
_oxford_refine_ls_r_factor_ref 0.0729
_oxford_refine_ls_scale 0.947(3)
_oxford_reflns_number_all 4289
_oxford_reflns_threshold_expression_ref I>-10.0\s(I)
_oxford_structure_analysis_title '2031602 ban1149'
_cod_data_source_file jo5b00303_si_002.cif
_cod_data_source_block ban1149
_cod_depositor_comments
;
The following automatic conversions were performed:

'_symmetry_cell_setting' value 'Triclinic' changed to 'triclinic'
according to
/usr/data/users/saulius/crontab/automatic-downloads/rss-feeds/ACS/lib/dictionaries/cif_core.dic
dictionary named 'cif_core.dic' version 2.4.2 from 2011-04-26.

Automatic conversion script
Id: cif_fix_values 3008 2015-01-20 13:52:24Z robertas 
;
_cod_original_sg_symbol_H-M 'P -1 '
_cod_database_code 4030715

loop_
_symmetry_equiv_pos_as_xyz
x,y,z
-x,-y,-z

loop_
_atom_site_label
_atom_site_type_symbol
_atom_site_fract_x
_atom_site_fract_y
_atom_site_fract_z
_atom_site_U_iso_or_equiv
_atom_site_occupancy
_atom_site_adp_type
O1 O 0.86831(13) 0.61351(11) 0.34694(6) 0.0386 1.0000 Uani
O2 O 0.32090(14) 0.01966(11) 0.19458(6) 0.0384 1.0000 Uani
O3 O 0.15572(14) 0.13339(11) 0.10389(7) 0.0406 1.0000 Uani
O4 O 0.83720(19) 0.75649(15) 0.48139(8) 0.0667 1.0000 Uani
C1 C 0.6964(2) 0.50540(17) 0.35463(9) 0.0357 1.0000 Uani
C2 C 0.7341(3) 0.37679(19) 0.40356(11) 0.0461 1.0000 Uani
C3 C 0.6396(2) 0.22012(17) 0.34256(10) 0.0378 1.0000 Uani
C4 C 0.50015(19) 0.26905(15) 0.27866(9) 0.0309 1.0000 Uani
C5 C 0.3155(2) 0.31026(17) 0.31493(10) 0.0370 1.0000 Uani
C6 C 0.2152(2) 0.37528(17) 0.26279(10) 0.0385 1.0000 Uani
C7 C 0.29928(19) 0.39913(15) 0.17680(9) 0.0342 1.0000 Uani
C8 C 0.33406(19) 0.23635(15) 0.12687(9) 0.0322 1.0000 Uani
C9 C 0.4480(2) 0.15791(15) 0.18752(9) 0.0315 1.0000 Uani
C10 C 0.5005(2) 0.50633(15) 0.20303(9) 0.0342 1.0000 Uani
C11 C 0.61636(19) 0.42079(15) 0.26063(9) 0.0309 1.0000 Uani
C12 C 0.1794(2) -0.01494(16) 0.12158(10) 0.0379 1.0000 Uani
C13 C -0.0065(3) -0.0872(2) 0.15067(15) 0.0542 1.0000 Uani
C14 C 0.2460(3) -0.1166(2) 0.04095(12) 0.0480 1.0000 Uani
C15 C 0.1640(2) 0.4629(2) 0.11863(13) 0.0469 1.0000 Uani
C16 C 0.6104(3) 0.5287(2) 0.12126(11) 0.0453 1.0000 Uani
C17 C 0.4747(3) 0.66949(19) 0.25343(13) 0.0502 1.0000 Uani
C18 C 0.5543(3) 0.0963(2) 0.39206(12) 0.0525 1.0000 Uani
C19 C 0.9195(2) 0.73744(17) 0.41463(9) 0.0400 1.0000 Uani
C20 C 1.0874(3) 0.8449(2) 0.39641(13) 0.0571 1.0000 Uani
H11 H 0.605(2) 0.5714(18) 0.3854(10) 0.0407 1.0000 Uiso
H21 H 0.875(3) 0.381(2) 0.4175(11) 0.0552 1.0000 Uiso
H22 H 0.674(2) 0.394(2) 0.4606(12) 0.0549 1.0000 Uiso
H31 H 0.741(2) 0.1812(18) 0.3030(10) 0.0441 1.0000 Uiso
H51 H 0.277(2) 0.2897(18) 0.3730(11) 0.0432 1.0000 Uiso
H61 H 0.090(2) 0.4105(18) 0.2761(10) 0.0460 1.0000 Uiso
H81 H 0.400(2) 0.2453(17) 0.0702(10) 0.0365 1.0000 Uiso
H91 H 0.569(2) 0.1266(17) 0.1588(9) 0.0363 1.0000 Uiso
H111 H 0.729(2) 0.3911(17) 0.2280(10) 0.0352 1.0000 Uiso
H131 H -0.105(3) -0.112(2) 0.0996(15) 0.0803 1.0000 Uiso
H132 H 0.010(3) -0.190(3) 0.1663(14) 0.0791 1.0000 Uiso
H133 H -0.041(3) -0.014(3) 0.2025(15) 0.0800 1.0000 Uiso
H141 H 0.151(3) -0.135(2) -0.0101(14) 0.0718 1.0000 Uiso
H142 H 0.263(3) -0.219(2) 0.0558(13) 0.0709 1.0000 Uiso
H143 H 0.372(3) -0.061(2) 0.0248(13) 0.0716 1.0000 Uiso
H151 H 0.218(3) 0.477(2) 0.0593(14) 0.0693 1.0000 Uiso
H152 H 0.131(3) 0.564(2) 0.1514(13) 0.0702 1.0000 Uiso
H153 H 0.040(3) 0.389(2) 0.1043(12) 0.0686 1.0000 Uiso
H161 H 0.737(3) 0.598(2) 0.1424(12) 0.0662 1.0000 Uiso
H162 H 0.539(3) 0.581(2) 0.0824(13) 0.0669 1.0000 Uiso
H163 H 0.642(3) 0.424(2) 0.0850(13) 0.0664 1.0000 Uiso
H171 H 0.601(3) 0.734(2) 0.2748(13) 0.0726 1.0000 Uiso
H172 H 0.397(3) 0.664(2) 0.3051(14) 0.0723 1.0000 Uiso
H173 H 0.412(3) 0.725(2) 0.2144(13) 0.0733 1.0000 Uiso
H181 H 0.478(3) 0.001(3) 0.3500(14) 0.0781 1.0000 Uiso
H182 H 0.657(3) 0.063(2) 0.4250(14) 0.0784 1.0000 Uiso
H183 H 0.465(3) 0.140(2) 0.4377(15) 0.0780 1.0000 Uiso
H201 H 1.098(3) 0.947(3) 0.4308(15) 0.0867 1.0000 Uiso
H202 H 1.207(3) 0.813(3) 0.4164(15) 0.0881 1.0000 Uiso
H203 H 1.105(3) 0.838(3) 0.3363(17) 0.0851 1.0000 Uiso

loop_
_atom_site_aniso_label
_atom_site_aniso_U_11
_atom_site_aniso_U_22
_atom_site_aniso_U_33
_atom_site_aniso_U_23
_atom_site_aniso_U_13
_atom_site_aniso_U_12
O1 0.0363(5) 0.0361(5) 0.0358(5) -0.0037(4) 0.0026(4) -0.0025(4)
O2 0.0438(6) 0.0281(5) 0.0414(6) 0.0095(4) -0.0080(4) -0.0003(4)
O3 0.0371(5) 0.0288(5) 0.0539(6) 0.0129(4) -0.0123(5) -0.0024(4)
O4 0.0831(9) 0.0591(8) 0.0405(7) -0.0110(6) 0.0184(6) -0.0171(7)
C1 0.0339(7) 0.0354(8) 0.0328(7) 0.0009(6) 0.0028(6) -0.0008(6)
C2 0.0540(10) 0.0449(9) 0.0349(8) 0.0072(7) -0.0075(7) -0.0015(8)
C3 0.0414(8) 0.0374(8) 0.0342(7) 0.0071(6) -0.0034(6) 0.0073(6)
C4 0.0330(7) 0.0283(7) 0.0305(7) 0.0050(5) 0.0011(5) 0.0045(5)
C5 0.0379(8) 0.0356(8) 0.0366(8) 0.0066(6) 0.0073(6) 0.0031(6)
C6 0.0329(7) 0.0345(8) 0.0479(9) 0.0056(7) 0.0085(6) 0.0076(6)
C7 0.0318(7) 0.0290(7) 0.0425(8) 0.0091(6) 0.0001(6) 0.0062(6)
C8 0.0318(7) 0.0287(7) 0.0350(7) 0.0075(6) -0.0019(6) 0.0014(6)
C9 0.0334(7) 0.0259(7) 0.0341(7) 0.0050(5) 0.0004(6) 0.0039(5)
C10 0.0374(7) 0.0259(7) 0.0384(8) 0.0067(6) 0.0005(6) 0.0030(6)
C11 0.0303(7) 0.0305(7) 0.0300(7) 0.0028(5) 0.0026(5) 0.0038(5)
C12 0.0393(8) 0.0281(7) 0.0449(8) 0.0108(6) -0.0073(6) 0.0003(6)
C13 0.0467(10) 0.0435(10) 0.0711(12) 0.0194(9) -0.0008(9) -0.0047(8)
C14 0.0579(11) 0.0359(9) 0.0451(9) 0.0032(7) -0.0075(8) 0.0019(8)
C15 0.0439(9) 0.0376(9) 0.0614(11) 0.0156(8) -0.0069(8) 0.0100(7)
C16 0.0449(9) 0.0449(9) 0.0455(9) 0.0183(7) -0.0002(7) -0.0051(7)
C17 0.0585(11) 0.0294(8) 0.0599(11) 0.0037(7) -0.0063(9) 0.0089(7)
C18 0.0666(12) 0.0434(9) 0.0476(10) 0.0179(8) -0.0120(9) 0.0022(8)
C19 0.0465(9) 0.0363(8) 0.0314(8) -0.0009(6) -0.0012(6) 0.0006(6)
C20 0.0595(11) 0.0517(11) 0.0469(10) -0.0027(8) 0.0057(9) -0.0144(9)

loop_
_atom_type_symbol
_atom_type_scat_dispersion_real
_atom_type_scat_dispersion_imag
_atom_type_scat_Cromer_Mann_a1
_atom_type_scat_Cromer_Mann_b1
_atom_type_scat_Cromer_Mann_a2
_atom_type_scat_Cromer_Mann_b2
_atom_type_scat_Cromer_Mann_a3
_atom_type_scat_Cromer_Mann_b3
_atom_type_scat_Cromer_Mann_a4
_atom_type_scat_Cromer_Mann_b4
_atom_type_scat_Cromer_Mann_c
_atom_type_scat_source
C 0.0033 0.0016 2.3100 20.8439 1.0200 10.2075 1.5886 0.5687 0.8650 51.6512 0.2156 'International Tables Vol C 4.2.6.8 and 6.1.1.4'
H 0.0000 0.0000 0.4930 10.5109 0.3229 26.1257 0.1402 3.1424 0.0408 57.7998 0.0030 'International Tables Vol C 4.2.6.8 and 6.1.1.4'
O 0.0106 0.0060 3.0485 13.2771 2.2868 5.7011 1.5463 0.3239 0.8670 32.9089 0.2508 'International Tables Vol C 4.2.6.8 and 6.1.1.4'

loop_
_exptl_crystal_face_index_h
_exptl_crystal_face_index_k
_exptl_crystal_face_index_l
_exptl_crystal_face_perp_dist
0 1 0 0.130
0 -1 0 0.130
0 0 1 0.100
0 0 -1 0.090
1 0 -1 0.097
-1 0 1 0.119
-1 0 6 0.082
1 -1 -1 0.050
-1 1 1 0.097
-1 3 -6 0.032

loop_
_geom_angle_atom_site_label_1
_geom_angle_atom_site_label_2
_geom_angle_atom_site_label_3
_geom_angle
_geom_angle_publ_flag
C1 O1 C19 116.97(11) yes
C9 O2 C12 107.66(10) yes
C8 O3 C12 108.06(10) yes
O1 C1 C2 113.49(12) yes
O1 C1 C11 107.88(11) yes
C2 C1 C11 105.87(11) yes
O1 C1 H11 106.3(9) no
C2 C1 H11 112.2(9) no
C11 C1 H11 111.1(9) no
C1 C2 C3 106.20(12) yes
C1 C2 H21 111.3(10) no
C3 C2 H21 112.6(10) no
C1 C2 H22 108.6(10) no
C3 C2 H22 110.5(10) no
H21 C2 H22 107.5(14) no
C2 C3 C4 103.61(12) yes
C2 C3 C18 114.54(13) yes
C4 C3 C18 116.04(13) yes
C2 C3 H31 106.8(9) no
C4 C3 H31 103.9(9) no
C18 C3 H31 111.0(9) no
C3 C4 C5 116.72(12) yes
C3 C4 C9 116.41(11) yes
C5 C4 C9 107.05(11) yes
C3 C4 C11 102.16(11) yes
C5 C4 C11 107.21(11) yes
C9 C4 C11 106.33(10) yes
C4 C5 C6 114.16(13) yes
C4 C5 H51 121.4(9) no
C6 C5 H51 124.5(9) no
C5 C6 C7 116.66(13) yes
C5 C6 H61 125.3(9) no
C7 C6 H61 118.1(9) no
C6 C7 C8 106.24(11) yes
C6 C7 C10 107.00(11) yes
C8 C7 C10 107.57(11) yes
C6 C7 C15 112.01(13) yes
C8 C7 C15 109.55(12) yes
C10 C7 C15 114.08(12) yes
C7 C8 O3 109.67(11) yes
C7 C8 C9 111.37(11) yes
O3 C8 C9 104.66(10) yes
C7 C8 H81 110.4(8) no
O3 C8 H81 109.1(8) no
C9 C8 H81 111.5(8) no
C8 C9 C4 109.54(11) yes
C8 C9 O2 104.59(10) yes
C4 C9 O2 111.45(11) yes
C8 C9 H91 111.1(8) no
C4 C9 H91 110.7(8) no
O2 C9 H91 109.3(8) no
C7 C10 C11 106.11(10) yes
C7 C10 C16 112.58(12) yes
C11 C10 C16 108.77(12) yes
C7 C10 C17 109.84(12) yes
C11 C10 C17 112.63(12) yes
C16 C10 C17 106.99(13) yes
C4 C11 C1 101.41(11) yes
C4 C11 C10 113.49(11) yes
C1 C11 C10 119.39(12) yes
C4 C11 H111 107.5(8) no
C1 C11 H111 105.8(8) no
C10 C11 H111 108.4(8) no
O3 C12 O2 105.08(10) yes
O3 C12 C13 107.94(13) yes
O2 C12 C13 109.06(13) yes
O3 C12 C14 110.64(12) yes
O2 C12 C14 110.65(12) yes
C13 C12 C14 113.11(14) yes
C12 C13 H131 109.2(12) no
C12 C13 H132 109.0(12) no
H131 C13 H132 106.4(17) no
C12 C13 H133 108.5(12) no
H131 C13 H133 112.8(17) no
H132 C13 H133 110.9(17) no
C12 C14 H141 110.2(12) no
C12 C14 H142 108.6(11) no
H141 C14 H142 109.6(16) no
C12 C14 H143 108.9(11) no
H141 C14 H143 108.8(16) no
H142 C14 H143 110.8(16) no
C7 C15 H151 112.8(11) no
C7 C15 H152 111.0(11) no
H151 C15 H152 109.9(15) no
C7 C15 H153 109.8(11) no
H151 C15 H153 107.7(15) no
H152 C15 H153 105.4(15) no
C10 C16 H161 108.7(10) no
C10 C16 H162 111.0(11) no
H161 C16 H162 107.9(15) no
C10 C16 H163 112.3(10) no
H161 C16 H163 106.0(15) no
H162 C16 H163 110.7(15) no
C10 C17 H171 110.0(12) no
C10 C17 H172 111.9(12) no
H171 C17 H172 109.1(16) no
C10 C17 H173 111.4(12) no
H171 C17 H173 106.6(16) no
H172 C17 H173 107.7(16) no
C3 C18 H181 112.0(12) no
C3 C18 H182 109.8(12) no
H181 C18 H182 109.0(16) no
C3 C18 H183 111.1(12) no
H181 C18 H183 107.5(16) no
H182 C18 H183 107.2(17) no
O1 C19 O4 122.88(14) yes
O1 C19 C20 112.10(13) yes
O4 C19 C20 125.02(14) yes
C19 C20 H201 113.3(13) no
C19 C20 H202 110.0(13) no
H201 C20 H202 101.9(18) no
C19 C20 H203 114.4(14) no
H201 C20 H203 115.2(19) no
H202 C20 H203 100.4(19) no

loop_
_geom_bond_atom_site_label_1
_geom_bond_atom_site_label_2
_geom_bond_distance
_geom_bond_publ_flag
O1 C1 1.4583(16) yes
O1 C19 1.3413(16) yes
O2 C9 1.4332(16) yes
O2 C12 1.4268(16) yes
O3 C8 1.4292(16) yes
O3 C12 1.4274(16) yes
O4 C19 1.1970(18) yes
C1 C2 1.537(2) yes
C1 C11 1.5271(19) yes
C1 H11 1.009(16) no
C2 C3 1.545(2) yes
C2 H21 1.011(18) no
C2 H22 0.984(18) no
C3 C4 1.5358(19) yes
C3 C18 1.526(2) yes
C3 H31 1.018(16) no
C4 C5 1.5126(19) yes
C4 C9 1.5330(18) yes
C4 C11 1.5493(18) yes
C5 C6 1.322(2) yes
C5 H51 0.988(16) no
C6 C7 1.514(2) yes
C6 H61 1.000(16) no
C7 C8 1.5487(19) yes
C7 C10 1.5785(19) yes
C7 C15 1.531(2) yes
C8 C9 1.5427(19) yes
C8 H81 1.018(15) no
C9 H91 1.032(15) no
C10 C11 1.5617(19) yes
C10 C16 1.538(2) yes
C10 C17 1.535(2) yes
C11 H111 1.001(15) no
C12 C13 1.505(2) yes
C12 C14 1.514(2) yes
C13 H131 1.00(2) no
C13 H132 1.01(2) no
C13 H133 0.98(2) no
C14 H141 0.99(2) no
C14 H142 1.00(2) no
C14 H143 1.02(2) no
C15 H151 1.03(2) no
C15 H152 1.00(2) no
C15 H153 1.00(2) no
C16 H161 1.01(2) no
C16 H162 1.00(2) no
C16 H163 1.04(2) no
C17 H171 1.00(2) no
C17 H172 0.99(2) no
C17 H173 0.98(2) no
C18 H181 1.01(2) no
C18 H182 0.98(2) no
C18 H183 1.02(2) no
C19 C20 1.484(2) yes
C20 H201 0.94(2) no
C20 H202 0.99(2) no
C20 H203 0.93(2) no

loop_
_geom_contact_atom_site_label_1
_geom_contact_atom_site_label_2
_geom_contact_distance
_geom_contact_site_symmetry_2
_geom_contact_publ_flag
O1 C6 3.595(2) 1_655 no
O3 C14 3.512(2) 2 no
O4 C5 3.490(2) 2_666 no
O4 C20 3.592(2) 2_776 no

loop_
_geom_torsion_atom_site_label_1
_geom_torsion_atom_site_label_2
_geom_torsion_atom_site_label_3
_geom_torsion_atom_site_label_4
_geom_torsion
_geom_torsion_publ_flag
O1 C1 C2 C3 -128.6(1) no
O1 C1 C11 C4 156.1(1) no
O1 C1 C11 C10 -78.4(2) no
O2 C9 C4 C3 73.7(2) no
O2 C9 C4 C5 -58.9(2) no
O2 C9 C4 C11 -173.3(1) no
O2 C9 C8 O3 -1.3(1) no
O2 C9 C8 C7 117.2(1) no
O2 C12 O3 C8 30.6(1) no
O3 C8 C7 C6 64.0(1) no
O3 C8 C7 C10 178.3(1) no
O3 C8 C7 C15 -57.1(2) no
O3 C8 C9 C4 -120.8(1) no
O3 C12 O2 C9 -31.4(1) no
O4 C19 O1 C1 4.4(2) no
C1 O1 C19 C20 -175.7(1) no
C1 C2 C3 C4 -17.9(2) no
C1 C2 C3 C18 -145.3(2) no
C1 C11 C4 C3 -45.5(1) no
C1 C11 C4 C5 77.8(1) no
C1 C11 C4 C9 -168.0(1) no
C1 C11 C10 C7 -122.9(1) no
C1 C11 C10 C16 115.8(1) no
C1 C11 C10 C17 -2.7(2) no
C2 C1 O1 C19 -87.6(2) no
C2 C1 C11 C4 34.3(1) no
C2 C1 C11 C10 159.8(1) no
C2 C3 C4 C5 -77.4(1) no
C2 C3 C4 C9 154.5(1) no
C2 C3 C4 C11 39.1(1) no
C3 C2 C1 C11 -10.5(2) no
C3 C4 C5 C6 169.6(1) no
C3 C4 C9 C8 -171.0(1) no
C3 C4 C11 C10 -174.8(1) no
C4 C5 C6 C7 -0.4(2) no
C4 C9 O2 C12 138.2(1) no
C4 C9 C8 C7 -2.4(2) no
C4 C11 C10 C7 -3.4(1) no
C4 C11 C10 C16 -124.8(1) no
C4 C11 C10 C17 116.8(1) no
C5 C4 C3 C18 49.0(2) no
C5 C4 C9 C8 56.3(1) no
C5 C4 C11 C10 -51.5(1) no
C5 C6 C7 C8 55.9(1) no
C5 C6 C7 C10 -58.8(2) no
C5 C6 C7 C15 175.4(1) no
C6 C5 C4 C9 -57.9(2) no
C6 C5 C4 C11 55.9(1) no
C6 C7 C8 C9 -51.3(1) no
C6 C7 C10 C11 56.2(1) no
C6 C7 C10 C16 175.0(1) no
C6 C7 C10 C17 -65.8(2) no
C7 C8 O3 C12 -137.4(1) no
C8 O3 C12 C13 146.9(1) no
C8 O3 C12 C14 -88.8(1) no
C8 C7 C10 C11 -57.6(1) no
C8 C7 C10 C16 61.2(2) no
C8 C7 C10 C17 -179.6(1) no
C8 C9 O2 C12 20.0(1) no
C8 C9 C4 C11 -58.0(1) no
C9 O2 C12 C13 -146.9(1) no
C9 O2 C12 C14 88.0(1) no
C9 C4 C3 C18 -79.1(2) no
C9 C4 C11 C10 62.7(1) no
C9 C8 O3 C12 -17.9(1) no
C9 C8 C7 C10 63.0(1) no
C9 C8 C7 C15 -172.5(1) no
C11 C1 O1 C19 155.5(1) no
C11 C4 C3 C18 165.6(1) no
C11 C10 C7 C15 -179.4(1) no
C15 C7 C10 C16 -60.5(2) no
C15 C7 C10 C17 58.6(2) no
